data_1519071
loop_
_publ_author_name
'Christensen, A. Norlund'
'Hazell, R. G.'

_publ_section_title
;
 Use of Hydrofluoric Acid as Mineralizer in Hydrothermal and Organothermal
 Synthesis of Me2+-Substituted Aluminophosphates. I.
;
_journal_name_full 'Acta Chemica Scandinavica'
_journal_page_first 403
_journal_page_last 409
_journal_volume 53
_journal_year 1999
_chemical_formula_sum 'C2 H12 Al0.32 Co1.68 N2 O9 P2'
_chemical_formula_weight 377.713
_space_group_IT_number 121
_symmetry_cell_setting tetragonal
_symmetry_Int_Tables_number 121
_symmetry_space_group_name_Hall 'I -4 2'
_symmetry_space_group_name_H-M 'I -4 2 m'
_cell_angle_alpha 90
_cell_angle_beta 90
_cell_angle_gamma 90
_cell_formula_units_Z 4
_cell_length_a 10.1724(6)
_cell_length_b 10.1724(6)
_cell_length_c 9.6060(6)
_cell_volume 994.01(10)
_diffrn_ambient_temperature 298
_diffrn_radiation_probe x-ray
_diffrn_radiation_type MoK\a
_diffrn_radiation_wavelength 0.71069
_refine_ls_number_parameters 54
_refine_ls_number_reflns 268
_refine_ls_R_factor_gt 0.057
_refine_ls_wR_factor_gt 0.079
_cod_data_source_file Acta-Chem-Scand-1999-53-403-409.cif
_cod_data_source_block CoAl
_cod_original_cell_volume 994.01(13)
_cod_database_code 1519071

loop_
_symmetry_equiv_pos_site_id
_symmetry_equiv_pos_as_xyz
1 x,y,z
2 y,-x,-z
3 -x,-y,z
4 -y,x,-z
5 x,-y,-z
6 -y,-x,z
7 -x,y,-z
8 y,x,z
9 1/2+x,1/2+y,1/2+z
10 1/2+y,1/2-x,1/2-z
11 1/2-x,1/2-y,1/2+z
12 1/2-y,1/2+x,1/2-z
13 1/2+x,1/2-y,1/2-z
14 1/2-y,1/2-x,1/2+z
15 1/2-x,1/2+y,1/2-z
16 1/2+y,1/2+x,1/2+z

loop_
_atom_site_aniso_label
_atom_site_aniso_U_11
_atom_site_aniso_U_22
_atom_site_aniso_U_33
_atom_site_aniso_U_23
_atom_site_aniso_U_13
_atom_site_aniso_U_12
Co 0.0071(2) 0.0071(2) 0.0130(3) 0.0018(2) -0.0018(2) 0.0008(2)
P 0.0084(3) 0.0084(3) 0.0124(3) 0.0018(3) -0.0018(3) 0.0023(3)
O1 0.0138(10) 0.0138(10) 0.020(2) -0.0030(10) 0.0030(10) 0.0043(16)
O2 0.0118(11) 0.0126(10) 0.0183(10) 0.0088(10) -0.0014(11) -0.0005(10)
O3 0.0231(16) 0.0231(16) 0.040(5) 0.015(2) -0.0154(2) 0.003(2)
O4 0.013(2) 0.013(2) 0.015(3) 0.0000 0.0000 0.0000
Al 0.0071(2) 0.0071(2) 0.0130(3) 0.0018(2) -0.0018(2) 0.0008(2)
N 0.0074(13) 0.0086(14) 0.017(3) 0.0000 -0.0006(15) 0.0000
C 0.0048(14) 0.0092(19) 0.0066(15) -0.0002(16) 0.0000(17) 0.001(2)
O5 0.017(2) 0.017(2) 0.021(4) 0.0000 0.0000 0.0000

loop_
_atom_site_label
_atom_site_type_symbol
_atom_site_thermal_displace_type
_atom_site_fract_x
_atom_site_fract_y
_atom_site_fract_z
_atom_site_occupancy
_atom_site_U_iso_or_equiv
_atom_site_calc_flag
_atom_site_refinement_flags
_atom_site_disorder_assembly
_atom_site_disorder_group
Co Co Uani 0.86680(10) 0.13320(10) 0.3684(2) 0.840 0.0091(1) . . . .
P P Uani 0.6646(3) 0.3354(3) 0.1918(4) 1.000 0.0097(2) . . . .
O1 O Uani 0.7001(9) 0.29990(10) 0.038(2) 1.000 0.0159(8) . . . .
O2 O Uani 1.0200(10) 0.1969(9) 0.2816(9) 1.000 0.0142(6) . . . .
O3 O Uani 0.742(2) 0.2585(10) 0.286(3) 1.000 0.0287(18) . . . .
O4 O Uani 0.00000 0.00000 0.50000 1.000 0.0137(14) . . . .
Al Al Uani 0.86680(10) 0.13320(10) 0.3684(2) 0.160 0.0091(1) . . . .
N N Uani 0.50000 0.185(2) 0.50000 1.000 0.0110(12) . . . .
C C Uani 0.504(2) 0.050(2) 0.435(2) 1.000 0.0069(9) . . . .
O5 O Uani 0.00000 0.00000 0.00000 1.000 0.0183(16) . . . .

loop_
_geom_angle_atom_site_label_1
_geom_angle_atom_site_label_2
_geom_angle_atom_site_label_3
_geom_angle
_geom_angle_site_symmetry_1
_geom_angle_site_symmetry_2
_geom_angle_site_symmetry_3
_geom_angle_publ_flag
O2 Co O3 97.7(7) . . . yes
O2 Co O4 87.6(3) . . 1_655 yes
O2 Co O2 112.0(4) . . 6_665 yes
O1 Co O2 123.7(4) 11_655 . . yes
O3 Co O4 170.3(8) . . 1_655 yes
O2 Co O3 97.8(6) 6_665 . . yes
O1 Co O3 83.2(9) 11_655 . . yes
O2 Co O4 87.6(3) 6_665 . 1_655 yes
O1 Co O4 87.2(3) 11_655 . 1_655 yes
O1 Co O2 123.7(3) 11_655 . 6_665 yes
O1 P O3 110.1(10) . . . yes
O1 P O2 109.3(4) . . 10_565 yes
O1 P O2 109.3(5) . . 13_455 yes
O2 P O3 107.6(8) 10_565 . . yes
O2 P O3 107.8(9) 13_455 . . yes
O2 P O2 112.7(5) 10_565 . 13_455 yes
O3 Al O4 170.3(8) . . 1_655 yes
O2 Al O3 97.8(6) 6_665 . . yes
O1 Al O3 83.2(9) 11_655 . . yes
O2 Al O4 87.6(3) 6_665 . 1_655 yes
O1 Al O4 87.2(3) 11_655 . 1_655 yes
O1 Al O2 123.7(3) 11_655 . 6_665 yes
O2 Al O2 112.0(4) . . 6_665 yes
O1 Al O2 123.7(4) 11_655 . . yes
O2 Al O3 97.7(7) . . . yes
O2 Al O4 87.6(3) . . 1_655 yes
Co O1 P 130.4(4) 11_654 . . yes
P O2 Al 130.4(6) 12_645 . . yes
Co O2 P 130.4(6) . . 12_645 yes
P O3 Al 164.6(18) . . . yes
Co O3 P 164.6(18) . . . yes
Co O4 Co 107.65(4) 1_455 . 4_546 yes
Co O4 Co 113.17(6) 1_455 . 3_655 yes
Co O4 Co 107.65(4) 3_655 . 4_546 yes
Co O4 Co 107.65(4) 2_566 . 3_655 yes
Co O4 Co 113.17(6) 2_566 . 4_546 yes
Co O4 Co 107.65(4) 1_455 . 2_566 yes
C N C 49.0(12) . . 7_656 yes
N C C 155(2) . . 3_655 yes
N C C 104.7(14) . . 5_556 yes
N C C 65.5(13) . . 7_656 yes
C C C 51.0(15) 3_655 . 5_556 no
C C C 90(2) 3_655 . 7_656 no
C C C 39.3(13) 5_556 . 7_656 no

loop_
_geom_bond_atom_site_label_1
_geom_bond_atom_site_label_2
_geom_bond_distance
_geom_bond_site_symmetry_1
_geom_bond_site_symmetry_2
_geom_bond_publ_flag
Co O2 1.883(10) . . yes
Co O3 1.965(19) . . yes
Co O4 2.2956(14) . 1_655 yes
Co O2 1.883(10) . 6_665 yes
Co O1 1.892(17) . 11_655 yes
P O1 1.563(19) . . yes
P O3 1.43(2) . . yes
P O2 1.529(11) . 10_565 yes
P O2 1.529(11) . 13_455 yes
Al O2 1.883(10) . . yes
Al O3 1.965(19) . . yes
Al O4 2.2956(14) . 1_655 yes
Al O2 1.883(10) . 6_665 yes
Al O1 1.892(17) . 11_655 yes
N C 1.51(3) . . yes
N C 1.51(3) . 7_656 yes
C C 1.02(3) . 3_655 no
C C 1.61(3) . 5_556 no
C C 1.25(3) . 7_656 no
